data_1543377
loop_
_publ_author_name
'Bayardon, J\'er\^ome'
'Rousselin, Yoann'
'Jug\'e, Sylvain'

_publ_section_title
;
 Designing P-Chirogenic 1,2-Diphosphinobenzenes at Both P-Centers Using
 P(III)-Phosphinites
;
_journal_name_full 'Organic Letters'
_journal_paper_doi 10.1021/acs.orglett.6b01275
_journal_year 2016
_chemical_absolute_configuration ad
_chemical_formula_moiety 'C34 H28 Fe P2'
_chemical_formula_sum 'C34 H28 Fe P2'
_chemical_formula_weight 554.35
_space_group_crystal_system monoclinic
_space_group_IT_number 4
_space_group_name_Hall 'P 2yb'
_space_group_name_H-M_alt 'P 1 21 1'
_symmetry_space_group_name_Hall 'P 2yb'
_symmetry_space_group_name_H-M 'P 1 21 1'
_atom_sites_solution_hydrogens geom
_audit_creation_date 2016-04-14
_audit_creation_method
;
Olex2 1.2
(compiled Feb 16 2016 13:09:46 for OlexSys, GUI svn.r5155)
;
_audit_update_record
;
2016-04-14 # Formatted by publCIF

;
_cell_angle_alpha 90
_cell_angle_beta 107.842(2)
_cell_angle_gamma 90
_cell_formula_units_Z 2
_cell_length_a 12.3910(6)
_cell_length_b 8.0519(4)
_cell_length_c 14.1295(5)
_cell_measurement_reflns_used 2879
_cell_measurement_temperature 115
_cell_measurement_theta_max 27.485
_cell_measurement_theta_min 0.998
_cell_volume 1341.92(11)
_computing_cell_refinement 'HKL Scalepack (Otwinowski & Minor 1997)'
_computing_data_collection 'Collect (Nonius BV, 1997-2000)'
_computing_data_reduction 'HKL Denzo and Scalepack (Otwinowski & Minor 1997)'
_computing_molecular_graphics 'Olex2 (Dolomanov et al., 2009)'
_computing_publication_material 'Olex2 (Dolomanov et al., 2009)'
_computing_structure_refinement 'ShelXL (Sheldrick, 2015)'
_computing_structure_solution 'ShelXT (Sheldrick, 2015)'
_diffrn_ambient_temperature 115
_diffrn_detector 'CCD Plate'
_diffrn_detector_area_resol_mean 9
_diffrn_detector_type 'CCD area detector'
_diffrn_measured_fraction_theta_full 0.993
_diffrn_measured_fraction_theta_max 0.991
_diffrn_measurement_device '\k-geometry diffractometer'
_diffrn_measurement_device_type 'Nonius Kappa Apex II'
_diffrn_measurement_method 'CCD rotation images, thick slices'
_diffrn_radiation_collimation '0.6 mm'
_diffrn_radiation_monochromator graphite
_diffrn_radiation_probe x-ray
_diffrn_radiation_type MoK\a
_diffrn_radiation_wavelength 0.71073
_diffrn_reflns_av_unetI/netI 0.0289
_diffrn_reflns_Laue_measured_fraction_full 0.993
_diffrn_reflns_Laue_measured_fraction_max 0.991
_diffrn_reflns_limit_h_max 16
_diffrn_reflns_limit_h_min -16
_diffrn_reflns_limit_k_max 10
_diffrn_reflns_limit_k_min -5
_diffrn_reflns_limit_l_max 18
_diffrn_reflns_limit_l_min -18
_diffrn_reflns_number 4103
_diffrn_reflns_point_group_measured_fraction_full 0.994
_diffrn_reflns_point_group_measured_fraction_max 0.992
_diffrn_reflns_theta_full 26.000
_diffrn_reflns_theta_max 27.478
_diffrn_reflns_theta_min 1.916
_diffrn_source 'X-ray tube'
_diffrn_source_target Mo
_diffrn_source_type 'Siemens KFF Mo 2K-180'
_exptl_absorpt_coefficient_mu 0.703
_exptl_absorpt_correction_type none
_exptl_crystal_colour 'clear light orange'
_exptl_crystal_colour_lustre clear
_exptl_crystal_colour_modifier light
_exptl_crystal_colour_primary orange
_exptl_crystal_density_diffrn 1.372
_exptl_crystal_description prism
_exptl_crystal_F_000 576
_exptl_crystal_recrystallization_method
'The material was recrystallised from a mixture of DCM and acetone by slow evaporation'
_exptl_crystal_size_max 0.3
_exptl_crystal_size_mid 0.3
_exptl_crystal_size_min 0.2
_refine_diff_density_max 0.388
_refine_diff_density_min -0.261
_refine_diff_density_rms 0.058
_refine_ls_abs_structure_details
;
 Refined as an inversion twin.
;
_refine_ls_abs_structure_Flack 0.05(2)
_refine_ls_extinction_method none
_refine_ls_goodness_of_fit_ref 1.050
_refine_ls_hydrogen_treatment constr
_refine_ls_matrix_type full
_refine_ls_number_parameters 308
_refine_ls_number_reflns 4103
_refine_ls_number_restraints 1
_refine_ls_restrained_S_all 1.050
_refine_ls_R_factor_all 0.0332
_refine_ls_R_factor_gt 0.0320
_refine_ls_shift/su_max 0.000
_refine_ls_shift/su_mean 0.000
_refine_ls_structure_factor_coef Fsqd
_refine_ls_weighting_details 'w=1/[\s^2^(Fo^2^)+1.7127P] where P=(Fo^2^+2Fc^2^)/3'
_refine_ls_weighting_scheme calc
_refine_ls_wR_factor_gt 0.0702
_refine_ls_wR_factor_ref 0.0712
_reflns_Friedel_coverage 0.867
_reflns_Friedel_fraction_full 0.995
_reflns_Friedel_fraction_max 0.992
_reflns_number_gt 4024
_reflns_number_total 4103
_reflns_threshold_expression 'I > 2\s(I)'
_cod_data_source_file ol6b01275_si_002.cif
_cod_data_source_block 12j
_cod_database_code 1543377
_publcif_datablock.id {08d02c6a-e043-4fd3-8b9d-3e9bacc88034}

_shelx_space_group_comment
;
The symmetry employed for this shelxl refinement is uniquely defined
by the following loop, which should always be used as a source of
symmetry information in preference to the above space-group names.
They are only intended as comments.
;
_shelx_estimated_absorpt_t_max 0.872
_shelx_estimated_absorpt_t_min 0.817
_olex2_refinement_description
;
1. Twinned data refinement
 Scales: 0.95(2) 0.05(2)
2. Fixed Uiso
 At 1.2 times of:
  All C(H) groups
3. Uiso/Uaniso restraints and constraints
Uanis(C1) = Uanis(C2) = Uanis(C3) = Uanis(C4) = Uanis(C5) = Uanis(C1B) =
Uanis(C2B) = Uanis(C3B) = Uanis(C4B) = Uanis(C5B)
4. Others
 Fixed Sof: C1(0.55) H1(0.55) C2(0.55) H2(0.55) C3(0.55) H3(0.55) C4(0.55)
 H4(0.55) C5(0.55) H5(0.55) C1B(0.45) H1B(0.45) C2B(0.45) H2B(0.45) C3B(0.45)
 H3B(0.45) C4B(0.45) H4B(0.45) C5B(0.45) H5B(0.45)
5.a Aromatic/amide H refined with riding coordinates:
 C1(H1), C2(H2), C3(H3), C4(H4), C5(H5), C1B(H1B), C2B(H2B), C3B(H3B),
 C4B(H4B), C5B(H5B), C6(H6), C8(H8), C9(H9), C10(H10), C12(H12), C13(H13),
 C14(H14), C15(H15), C16(H16), C18(H18), C19(H19), C20(H20), C21(H21), C24(H24),
  C25(H25), C26(H26), C27(H27), C28(H28), C30(H30), C31(H31), C32(H32),
 C33(H33), C34(H34)
5.b Fitted pentagon refined as free rotating group:
 C1(C2,C3,C4,C5), C1B(C2B,C3B,C4B,C5B)
;
_shelx_shelxl_version_number 2014/7
_olex2_diffrn_ambient_temperature_device 'Oxford Cryosystems'
_olex2_exptl_crystal_mounting_method 'The crystal was mounted on a glass fibre with grease'
_olex2_submission_special_instructions 'No special instructions were received'

loop_
_space_group_symop_operation_xyz
'x, y, z'
'-x, y+1/2, -z'

loop_
_atom_site_label
_atom_site_type_symbol
_atom_site_fract_x
_atom_site_fract_y
_atom_site_fract_z
_atom_site_U_iso_or_equiv
_atom_site_adp_type
_atom_site_occupancy
_atom_site_site_symmetry_order
_atom_site_calc_flag
_atom_site_refinement_flags_posn
_atom_site_refinement_flags_occupancy
_atom_site_disorder_assembly
_atom_site_disorder_group
C1 C -0.4001(4) 0.2526(9) 0.4656(4) 0.0325(7) Uani 0.55 1 d . P A 1
H1 H -0.4650 0.2760 0.4857 0.039 Uiso 0.55 1 calc R P A 1
C2 C -0.3757(4) 0.3215(8) 0.3819(4) 0.0325(7) Uani 0.55 1 d G P A 1
H2 H -0.4213 0.3991 0.3363 0.039 Uiso 0.55 1 calc R P A 1
C3 C -0.2710(4) 0.2541(8) 0.3785(3) 0.0325(7) Uani 0.55 1 d G P A 1
H3 H -0.2344 0.2786 0.3301 0.039 Uiso 0.55 1 calc R P A 1
C4 C -0.2308(4) 0.1435(8) 0.4600(4) 0.0325(7) Uani 0.55 1 d G P A 1
H4 H -0.1625 0.0811 0.4758 0.039 Uiso 0.55 1 calc R P A 1
C5 C -0.3106(4) 0.1426(8) 0.5139(3) 0.0325(7) Uani 0.55 1 d G P A 1
H5 H -0.3050 0.0795 0.5720 0.039 Uiso 0.55 1 calc R P A 1
C1B C -0.3970(5) 0.3235(10) 0.3970(5) 0.0325(7) Uani 0.45 1 d . P A 2
H1B H -0.4598 0.3945 0.3688 0.039 Uiso 0.45 1 calc R P A 2
C2B C -0.3015(5) 0.3029(9) 0.3625(4) 0.0325(7) Uani 0.45 1 d G P A 2
H2B H -0.2893 0.3577 0.3071 0.039 Uiso 0.45 1 calc R P A 2
C3B C -0.2275(4) 0.1860(10) 0.4254(5) 0.0325(7) Uani 0.45 1 d G P A 2
H3B H -0.1571 0.1489 0.4194 0.039 Uiso 0.45 1 calc R P A 2
C4B C -0.2772(5) 0.1344(9) 0.4987(4) 0.0325(7) Uani 0.45 1 d G P A 2
H4B H -0.2459 0.0567 0.5504 0.039 Uiso 0.45 1 calc R P A 2
C5B C -0.3819(5) 0.2194(11) 0.4812(5) 0.0325(7) Uani 0.45 1 d G P A 2
H5B H -0.4330 0.2085 0.5191 0.039 Uiso 0.45 1 calc R P A 2
C6 C -0.1158(3) 0.5417(5) 0.5277(3) 0.0285(8) Uani 1 1 d . . . .
H6 H -0.0628 0.5406 0.4913 0.034 Uiso 1 1 calc R . . .
C7 C -0.1056(3) 0.4510(5) 0.6178(2) 0.0190(7) Uani 1 1 d . . . .
C8 C -0.2042(3) 0.4879(5) 0.6465(2) 0.0230(7) Uani 1 1 d . . . .
H8 H -0.2206 0.4458 0.7034 0.028 Uiso 1 1 calc R . . .
C9 C -0.2738(3) 0.5992(5) 0.5744(3) 0.0321(9) Uani 1 1 d . . . .
H9 H -0.3449 0.6432 0.5747 0.038 Uiso 1 1 calc R . . .
C10 C -0.2181(4) 0.6323(6) 0.5027(3) 0.0367(10) Uani 1 1 d . . . .
H10 H -0.2451 0.7038 0.4469 0.044 Uiso 1 1 calc R . . .
C11 C -0.0403(2) 0.2088(5) 0.7676(2) 0.0174(6) Uani 1 1 d . . . .
C12 C -0.0807(3) 0.0481(5) 0.7420(3) 0.0253(7) Uani 1 1 d . . . .
H12 H -0.0774 0.0008 0.6814 0.030 Uiso 1 1 calc R . . .
C13 C -0.1258(3) -0.0437(5) 0.8043(3) 0.0333(9) Uani 1 1 d . . . .
H13 H -0.1543 -0.1524 0.7858 0.040 Uiso 1 1 calc R . . .
C14 C -0.1291(3) 0.0243(5) 0.8936(3) 0.0338(10) Uani 1 1 d . . . .
H14 H -0.1593 -0.0384 0.9366 0.041 Uiso 1 1 calc R . . .
C15 C -0.0887(3) 0.1830(5) 0.9202(3) 0.0278(8) Uani 1 1 d . . . .
H15 H -0.0910 0.2291 0.9814 0.033 Uiso 1 1 calc R . . .
C16 C -0.0446(3) 0.2753(5) 0.8575(2) 0.0226(7) Uani 1 1 d . . . .
H16 H -0.0172 0.3845 0.8760 0.027 Uiso 1 1 calc R . . .
C17 C 0.1079(2) 0.4769(4) 0.7631(2) 0.0147(6) Uani 1 1 d . . . .
C18 C 0.0765(3) 0.6433(4) 0.7643(2) 0.0187(7) Uani 1 1 d . . . .
H18 H 0.0047 0.6786 0.7221 0.022 Uiso 1 1 calc R . . .
C19 C 0.1477(3) 0.7575(4) 0.8255(2) 0.0200(7) Uani 1 1 d . . . .
H19 H 0.1245 0.8701 0.8250 0.024 Uiso 1 1 calc R . . .
C20 C 0.2532(3) 0.7088(5) 0.8881(2) 0.0208(7) Uani 1 1 d . . . .
H20 H 0.3023 0.7873 0.9303 0.025 Uiso 1 1 calc R . . .
C21 C 0.2857(3) 0.5442(4) 0.8879(2) 0.0191(7) Uani 1 1 d . . . .
H21 H 0.3573 0.5101 0.9310 0.023 Uiso 1 1 calc R . . .
C22 C 0.2152(2) 0.4273(4) 0.8256(2) 0.0153(6) Uani 1 1 d . . . .
C23 C 0.3064(3) 0.1733(4) 0.9630(2) 0.0172(7) Uani 1 1 d . . . .
C24 C 0.2229(3) 0.1150(4) 1.0036(2) 0.0202(7) Uani 1 1 d . . . .
H24 H 0.1496 0.0877 0.9608 0.024 Uiso 1 1 calc R . . .
C25 C 0.2470(3) 0.0974(5) 1.1053(3) 0.0260(8) Uani 1 1 d . . . .
H25 H 0.1895 0.0606 1.1320 0.031 Uiso 1 1 calc R . . .
C26 C 0.3541(3) 0.1328(5) 1.1686(2) 0.0264(8) Uani 1 1 d . . . .
H26 H 0.3701 0.1217 1.2384 0.032 Uiso 1 1 calc R . . .
C27 C 0.4378(3) 0.1846(5) 1.1292(2) 0.0252(8) Uani 1 1 d . . . .
H27 H 0.5122 0.2053 1.1721 0.030 Uiso 1 1 calc R . . .
C28 C 0.4139(3) 0.2065(5) 1.0272(2) 0.0199(6) Uani 1 1 d . . . .
H28 H 0.4717 0.2444 1.0012 0.024 Uiso 1 1 calc R . . .
C29 C 0.3893(2) 0.2221(4) 0.7950(2) 0.0174(6) Uani 1 1 d . . . .
C30 C 0.3998(3) 0.3358(5) 0.7239(2) 0.0225(7) Uani 1 1 d . . . .
H30 H 0.3424 0.4166 0.6986 0.027 Uiso 1 1 calc R . . .
C31 C 0.4939(3) 0.3318(5) 0.6897(3) 0.0304(8) Uani 1 1 d . . . .
H31 H 0.4995 0.4083 0.6402 0.037 Uiso 1 1 calc R . . .
C32 C 0.5796(3) 0.2167(5) 0.7274(3) 0.0318(9) Uani 1 1 d . . . .
H32 H 0.6443 0.2154 0.7048 0.038 Uiso 1 1 calc R . . .
C33 C 0.5702(3) 0.1035(5) 0.7983(3) 0.0303(9) Uani 1 1 d . . . .
H33 H 0.6291 0.0254 0.8249 0.036 Uiso 1 1 calc R . . .
C34 C 0.4748(3) 0.1037(5) 0.8307(3) 0.0229(7) Uani 1 1 d . . . .
H34 H 0.4678 0.0229 0.8775 0.027 Uiso 1 1 calc R . . .
P1 P 0.01596(6) 0.32189(11) 0.67927(6) 0.01665(17) Uani 1 1 d . . . .
P2 P 0.25792(6) 0.20733(11) 0.82789(6) 0.01554(17) Uani 1 1 d . . . .
Fe Fe -0.24895(4) 0.38296(9) 0.50776(3) 0.02286(12) Uani 1 1 d . . . .

loop_
_atom_site_aniso_label
_atom_site_aniso_U_11
_atom_site_aniso_U_22
_atom_site_aniso_U_33
_atom_site_aniso_U_23
_atom_site_aniso_U_13
_atom_site_aniso_U_12
C1 0.0255(12) 0.0455(17) 0.0224(12) -0.0108(11) 0.0012(8) -0.0003(12)
C2 0.0255(12) 0.0455(17) 0.0224(12) -0.0108(11) 0.0012(8) -0.0003(12)
C3 0.0255(12) 0.0455(17) 0.0224(12) -0.0108(11) 0.0012(8) -0.0003(12)
C4 0.0255(12) 0.0455(17) 0.0224(12) -0.0108(11) 0.0012(8) -0.0003(12)
C5 0.0255(12) 0.0455(17) 0.0224(12) -0.0108(11) 0.0012(8) -0.0003(12)
C1B 0.0255(12) 0.0455(17) 0.0224(12) -0.0108(11) 0.0012(8) -0.0003(12)
C2B 0.0255(12) 0.0455(17) 0.0224(12) -0.0108(11) 0.0012(8) -0.0003(12)
C3B 0.0255(12) 0.0455(17) 0.0224(12) -0.0108(11) 0.0012(8) -0.0003(12)
C4B 0.0255(12) 0.0455(17) 0.0224(12) -0.0108(11) 0.0012(8) -0.0003(12)
C5B 0.0255(12) 0.0455(17) 0.0224(12) -0.0108(11) 0.0012(8) -0.0003(12)
C6 0.0233(16) 0.036(2) 0.0230(17) 0.0087(17) 0.0028(13) -0.0057(17)
C7 0.0154(14) 0.0249(18) 0.0142(14) 0.0030(13) 0.0007(11) 0.0007(14)
C8 0.0196(15) 0.029(2) 0.0178(15) -0.0020(15) 0.0011(12) 0.0064(15)
C9 0.0225(17) 0.030(2) 0.036(2) -0.0032(17) -0.0024(15) 0.0103(16)
C10 0.036(2) 0.033(2) 0.033(2) 0.0134(19) -0.0016(16) 0.0018(19)
C11 0.0109(12) 0.0195(16) 0.0202(15) 0.0036(14) 0.0026(11) 0.0024(13)
C12 0.0189(15) 0.0237(19) 0.0332(18) 0.0010(16) 0.0077(13) 0.0014(15)
C13 0.0236(17) 0.025(2) 0.053(2) 0.0083(19) 0.0149(16) -0.0014(16)
C14 0.0216(17) 0.034(2) 0.050(2) 0.026(2) 0.0169(16) 0.0040(17)
C15 0.0212(16) 0.041(2) 0.0231(16) 0.0095(17) 0.0098(13) 0.0058(17)
C16 0.0213(15) 0.0250(19) 0.0215(16) 0.0019(14) 0.0066(12) -0.0015(14)
C17 0.0150(14) 0.0152(16) 0.0150(13) 0.0005(12) 0.0062(11) -0.0023(12)
C18 0.0152(14) 0.0200(17) 0.0206(15) 0.0018(14) 0.0053(12) 0.0022(13)
C19 0.0225(15) 0.0153(16) 0.0234(16) -0.0010(13) 0.0088(13) 0.0002(13)
C20 0.0178(14) 0.0197(17) 0.0240(16) -0.0068(15) 0.0053(12) -0.0034(14)
C21 0.0140(14) 0.0203(18) 0.0212(15) -0.0030(14) 0.0025(12) -0.0008(13)
C22 0.0157(13) 0.0138(16) 0.0177(13) 0.0002(12) 0.0070(11) 0.0003(12)
C23 0.0195(14) 0.0136(17) 0.0193(15) 0.0021(13) 0.0068(11) 0.0038(13)
C24 0.0209(15) 0.0137(16) 0.0266(17) 0.0006(14) 0.0083(13) 0.0051(13)
C25 0.0319(18) 0.0236(19) 0.0283(18) 0.0050(15) 0.0177(15) 0.0018(16)
C26 0.0374(19) 0.0245(19) 0.0181(16) 0.0039(15) 0.0097(14) 0.0052(17)
C27 0.0264(16) 0.024(2) 0.0205(16) 0.0020(15) 0.0007(13) 0.0036(16)
C28 0.0172(14) 0.0207(16) 0.0214(15) 0.0009(15) 0.0051(11) 0.0013(14)
C29 0.0168(13) 0.0190(17) 0.0163(14) -0.0051(13) 0.0050(11) -0.0011(14)
C30 0.0289(16) 0.0194(18) 0.0185(14) -0.0020(14) 0.0061(12) -0.0015(15)
C31 0.041(2) 0.030(2) 0.0257(17) -0.0040(16) 0.0185(15) -0.0123(18)
C32 0.0296(17) 0.033(2) 0.041(2) -0.0144(19) 0.0230(16) -0.0077(18)
C33 0.0227(17) 0.032(2) 0.038(2) -0.0071(18) 0.0123(15) 0.0007(16)
C34 0.0210(16) 0.0227(19) 0.0256(17) -0.0004(15) 0.0081(13) 0.0037(15)
P1 0.0152(3) 0.0195(4) 0.0144(4) -0.0009(3) 0.0033(3) -0.0007(3)
P2 0.0135(3) 0.0141(4) 0.0173(4) -0.0005(3) 0.0023(3) 0.0003(3)
Fe 0.0166(2) 0.0342(3) 0.0149(2) -0.0019(2) 0.00060(15) 0.0010(2)

loop_
_atom_type_symbol
_atom_type_description
_atom_type_scat_dispersion_real
_atom_type_scat_dispersion_imag
_atom_type_scat_source
C C 0.0033 0.0016 'International Tables Vol C Tables 4.2.6.8 and 6.1.1.4'
H H 0.0000 0.0000 'International Tables Vol C Tables 4.2.6.8 and 6.1.1.4'
P P 0.1023 0.0942 'International Tables Vol C Tables 4.2.6.8 and 6.1.1.4'
Fe Fe 0.3463 0.8444 'International Tables Vol C Tables 4.2.6.8 and 6.1.1.4'

loop_
_geom_angle_atom_site_label_1
_geom_angle_atom_site_label_2
_geom_angle_atom_site_label_3
_geom_angle
C2 C1 H1 126.0
C2 C1 Fe 68.7(2)
C5 C1 H1 126.0
C5 C1 C2 108.0
C5 C1 Fe 70.9(2)
Fe C1 H1 126.0
C1 C2 H2 126.0
C1 C2 Fe 70.9(2)
C3 C2 C1 108.0
C3 C2 H2 126.0
C3 C2 Fe 69.8(2)
Fe C2 H2 124.9
C2 C3 H3 126.0
C2 C3 Fe 69.5(2)
C4 C3 C2 108.0
C4 C3 H3 126.0
C4 C3 Fe 71.1(2)
Fe C3 H3 125.0
C3 C4 H4 126.0
C3 C4 C5 108.0
C3 C4 Fe 68.6(2)
C5 C4 H4 126.0
C5 C4 Fe 70.6(2)
Fe C4 H4 126.3
C1 C5 H5 126.0
C1 C5 Fe 69.2(2)
C4 C5 C1 108.0
C4 C5 H5 126.0
C4 C5 Fe 69.5(2)
Fe C5 H5 126.9
C2B C1B H1B 126.0
C2B C1B Fe 69.4(3)
C5B C1B H1B 126.0
C5B C1B C2B 108.0
C5B C1B Fe 69.2(3)
Fe C1B H1B 127.0
C1B C2B H2B 126.0
C1B C2B Fe 70.3(3)
C3B C2B C1B 108.0
C3B C2B H2B 126.0
C3B C2B Fe 68.7(3)
Fe C2B H2B 126.5
C2B C3B H3B 126.0
C2B C3B C4B 108.0
C2B C3B Fe 70.6(3)
C4B C3B H3B 126.0
C4B C3B Fe 69.4(3)
Fe C3B H3B 125.5
C3B C4B H4B 126.0
C3B C4B C5B 108.0
C3B C4B Fe 69.7(3)
C5B C4B H4B 126.0
C5B C4B Fe 70.5(3)
Fe C4B H4B 125.4
C1B C5B C4B 108.0
C1B C5B H5B 126.0
C1B C5B Fe 70.5(3)
C4B C5B H5B 126.0
C4B C5B Fe 68.8(3)
Fe C5B H5B 126.3
C7 C6 H6 125.9
C7 C6 Fe 69.64(19)
C10 C6 H6 125.9
C10 C6 C7 108.2(3)
C10 C6 Fe 70.3(2)
Fe C6 H6 125.8
C6 C7 P1 123.3(3)
C6 C7 Fe 69.08(19)
C8 C7 C6 107.1(3)
C8 C7 P1 129.6(2)
C8 C7 Fe 69.66(17)
P1 C7 Fe 127.6(2)
C7 C8 H8 126.0
C7 C8 Fe 69.38(18)
C9 C8 C7 108.0(3)
C9 C8 H8 126.0
C9 C8 Fe 69.5(2)
Fe C8 H8 126.7
C8 C9 H9 126.0
C8 C9 Fe 69.6(2)
C10 C9 C8 107.9(3)
C10 C9 H9 126.0
C10 C9 Fe 69.9(3)
Fe C9 H9 126.1
C6 C10 C9 108.7(3)
C6 C10 H10 125.6
C6 C10 Fe 69.3(2)
C9 C10 H10 125.6
C9 C10 Fe 69.7(2)
Fe C10 H10 126.9
C12 C11 P1 117.5(3)
C16 C11 C12 118.8(3)
C16 C11 P1 123.7(3)
C11 C12 H12 119.6
C13 C12 C11 120.7(4)
C13 C12 H12 119.6
C12 C13 H13 120.2
C14 C13 C12 119.7(4)
C14 C13 H13 120.2
C13 C14 H14 119.9
C15 C14 C13 120.2(3)
C15 C14 H14 119.9
C14 C15 H15 119.9
C14 C15 C16 120.1(4)
C16 C15 H15 119.9
C11 C16 H16 119.8
C15 C16 C11 120.5(4)
C15 C16 H16 119.8
C18 C17 C22 118.5(3)
C18 C17 P1 122.3(2)
C22 C17 P1 119.1(2)
C17 C18 H18 119.3
C19 C18 C17 121.3(3)
C19 C18 H18 119.3
C18 C19 H19 119.8
C18 C19 C20 120.4(3)
C20 C19 H19 119.8
C19 C20 H20 120.5
C21 C20 C19 119.1(3)
C21 C20 H20 120.5
C20 C21 H21 119.3
C20 C21 C22 121.3(3)
C22 C21 H21 119.3
C17 C22 P2 119.6(2)
C21 C22 C17 119.4(3)
C21 C22 P2 121.0(2)
C24 C23 P2 115.2(2)
C28 C23 C24 118.3(3)
C28 C23 P2 126.4(2)
C23 C24 H24 119.8
C25 C24 C23 120.4(3)
C25 C24 H24 119.8
C24 C25 H25 119.7
C24 C25 C26 120.6(3)
C26 C25 H25 119.7
C25 C26 H26 120.3
C27 C26 C25 119.4(3)
C27 C26 H26 120.3
C26 C27 H27 119.8
C26 C27 C28 120.5(3)
C28 C27 H27 119.8
C23 C28 C27 120.7(3)
C23 C28 H28 119.7
C27 C28 H28 119.7
C30 C29 C34 118.7(3)
C30 C29 P2 120.9(2)
C34 C29 P2 119.9(3)
C29 C30 H30 119.7
C31 C30 C29 120.5(3)
C31 C30 H30 119.7
C30 C31 H31 119.8
C32 C31 C30 120.4(3)
C32 C31 H31 119.8
C31 C32 H32 120.2
C33 C32 C31 119.6(3)
C33 C32 H32 120.2
C32 C33 H33 119.8
C32 C33 C34 120.4(4)
C34 C33 H33 119.8
C29 C34 H34 119.8
C33 C34 C29 120.5(3)
C33 C34 H34 119.8
C7 P1 C11 100.13(14)
C7 P1 C17 100.22(15)
C11 P1 C17 100.70(14)
C23 P2 C22 99.31(14)
C29 P2 C22 101.91(15)
C29 P2 C23 103.95(14)
C2 Fe C1 40.43(11)
C2 Fe C3 40.69(10)
C2 Fe C7 170.13(17)
C2 Fe C8 147.60(17)
C2 Fe C9 115.04(18)
C2 Fe C10 108.0(2)
C3 Fe C1 67.90(14)
C3 Fe C8 170.68(18)
C3 Fe C9 147.64(19)
C3 Fe C10 116.2(2)
C3B Fe C2B 40.63(12)
C3B Fe C5B 68.46(18)
C3B Fe C6 109.0(2)
C3B Fe C7 114.14(18)
C3B Fe C8 145.6(2)
C3B Fe C9 172.6(2)
C3B Fe C10 133.3(3)
C4B Fe C2B 68.42(16)
C4B Fe C3B 40.93(14)
C4B Fe C5B 40.72(15)
C4B Fe C6 138.1(2)
C4B Fe C7 113.9(2)
C4B Fe C8 117.3(2)
C4B Fe C9 145.1(2)
C4B Fe C10 174.1(2)
C5B Fe C2B 67.99(16)
C6 Fe C1 168.94(19)
C6 Fe C2 130.34(18)
C6 Fe C3 108.84(17)
C6 Fe C2B 109.28(19)
C6 Fe C5B 177.2(2)
C6 Fe C7 41.28(13)
C6 Fe C8 68.82(15)
C6 Fe C9 68.44(17)
C6 Fe C10 40.39(16)
C7 Fe C1 148.64(17)
C7 Fe C3 131.48(16)
C7 Fe C2B 141.10(19)
C7 Fe C5B 140.6(2)
C7 Fe C8 40.96(13)
C7 Fe C9 68.93(14)
C7 Fe C10 68.66(15)
C8 Fe C1 116.13(16)
C8 Fe C2B 173.6(2)
C8 Fe C5B 114.0(2)
C8 Fe C10 68.32(16)
C9 Fe C1 108.26(19)
C9 Fe C2B 132.8(2)
C9 Fe C5B 113.9(2)
C9 Fe C8 40.86(14)
C9 Fe C10 40.43(17)
C10 Fe C1 130.5(2)
C10 Fe C2B 106.1(2)
C10 Fe C5B 140.4(2)

loop_
_geom_bond_atom_site_label_1
_geom_bond_atom_site_label_2
_geom_bond_distance
C1 H1 0.9500
C1 C2 1.4200
C1 C5 1.4200
C1 Fe 2.069(6)
C2 H2 0.9500
C2 C3 1.4200
C2 Fe 2.040(6)
C3 H3 0.9500
C3 C4 1.4200
C3 Fe 2.045(5)
C4 H4 0.9500
C4 C5 1.4200
C4 Fe 2.077(6)
C5 H5 0.9500
C5 Fe 2.092(6)
C1B H1B 0.9500
C1B C2B 1.4200
C1B C5B 1.4200
C1B Fe 2.069(7)
C2B H2B 0.9500
C2B C3B 1.4200
C2B Fe 2.057(6)
C3B H3B 0.9500
C3B C4B 1.4200
C3B Fe 2.032(7)
C4B H4B 0.9500
C4B C5B 1.4200
C4B Fe 2.029(8)
C5B H5B 0.9500
C5B Fe 2.052(8)
C6 H6 0.9500
C6 C7 1.439(5)
C6 C10 1.411(6)
C6 Fe 2.037(4)
C7 C8 1.432(4)
C7 P1 1.817(3)
C7 Fe 2.045(3)
C8 H8 0.9500
C8 C9 1.430(5)
C8 Fe 2.048(3)
C9 H9 0.9500
C9 C10 1.416(6)
C9 Fe 2.047(4)
C10 H10 0.9500
C10 Fe 2.049(5)
C11 C12 1.395(5)
C11 C16 1.394(4)
C11 P1 1.846(3)
C12 H12 0.9500
C12 C13 1.391(5)
C13 H13 0.9500
C13 C14 1.387(6)
C14 H14 0.9500
C14 C15 1.382(6)
C15 H15 0.9500
C15 C16 1.390(5)
C16 H16 0.9500
C17 C18 1.396(5)
C17 C22 1.409(4)
C17 P1 1.853(3)
C18 H18 0.9500
C18 C19 1.380(5)
C19 H19 0.9500
C19 C20 1.391(4)
C20 H20 0.9500
C20 C21 1.385(5)
C21 H21 0.9500
C21 C22 1.398(4)
C22 P2 1.846(3)
C23 C24 1.408(4)
C23 C28 1.389(4)
C23 P2 1.837(3)
C24 H24 0.9500
C24 C25 1.383(5)
C25 H25 0.9500
C25 C26 1.384(5)
C26 H26 0.9500
C26 C27 1.383(5)
C27 H27 0.9500
C27 C28 1.390(4)
C28 H28 0.9500
C29 C30 1.395(5)
C29 C34 1.399(5)
C29 P2 1.829(3)
C30 H30 0.9500
C30 C31 1.392(5)
C31 H31 0.9500
C31 C32 1.387(6)
C32 H32 0.9500
C32 C33 1.385(6)
C33 H33 0.9500
C33 C34 1.392(5)
C34 H34 0.9500

loop_
_geom_torsion_atom_site_label_1
_geom_torsion_atom_site_label_2
_geom_torsion_atom_site_label_3
_geom_torsion_atom_site_label_4
_geom_torsion
C1 C2 C3 C4 0.0
C1 C2 C3 Fe -60.9(2)
C2 C1 C5 C4 0.0
C2 C1 C5 Fe 58.9(2)
C2 C3 C4 C5 0.0
C2 C3 C4 Fe -59.9(2)
C3 C4 C5 C1 0.0
C3 C4 C5 Fe -58.7(2)
C5 C1 C2 C3 0.0
C5 C1 C2 Fe -60.3(2)
C1B C2B C3B C4B 0.0
C1B C2B C3B Fe -59.6(3)
C2B C1B C5B C4B 0.0
C2B C1B C5B Fe 58.7(3)
C2B C3B C4B C5B 0.0
C2B C3B C4B Fe -60.4(3)
C3B C4B C5B C1B 0.0
C3B C4B C5B Fe -59.8(3)
C5B C1B C2B C3B 0.0
C5B C1B C2B Fe -58.6(3)
C6 C7 C8 C9 0.2(4)
C6 C7 C8 Fe 59.2(2)
C6 C7 P1 C11 -167.3(3)
C6 C7 P1 C17 89.8(3)
C7 C6 C10 C9 -0.8(5)
C7 C6 C10 Fe -59.5(3)
C7 C8 C9 C10 -0.7(4)
C7 C8 C9 Fe 58.9(2)
C8 C7 P1 C11 14.7(4)
C8 C7 P1 C17 -88.3(3)
C8 C9 C10 C6 0.9(5)
C8 C9 C10 Fe 59.4(3)
C10 C6 C7 C8 0.3(4)
C10 C6 C7 P1 -178.1(3)
C10 C6 C7 Fe 59.9(3)
C11 C12 C13 C14 -1.0(5)
C12 C11 C16 C15 -0.2(5)
C12 C11 P1 C7 99.7(3)
C12 C11 P1 C17 -157.8(2)
C12 C13 C14 C15 0.6(5)
C13 C14 C15 C16 0.1(5)
C14 C15 C16 C11 -0.2(5)
C16 C11 C12 C13 0.8(5)
C16 C11 P1 C7 -80.2(3)
C16 C11 P1 C17 22.3(3)
C17 C18 C19 C20 0.0(5)
C17 C22 P2 C23 -130.6(2)
C17 C22 P2 C29 122.9(2)
C18 C17 C22 C21 1.2(4)
C18 C17 C22 P2 178.6(2)
C18 C17 P1 C7 -1.6(3)
C18 C17 P1 C11 -104.0(3)
C18 C19 C20 C21 0.0(5)
C19 C20 C21 C22 0.7(5)
C20 C21 C22 C17 -1.3(5)
C20 C21 C22 P2 -178.7(3)
C21 C22 P2 C23 46.8(3)
C21 C22 P2 C29 -59.7(3)
C22 C17 C18 C19 -0.6(5)
C22 C17 P1 C7 -179.3(2)
C22 C17 P1 C11 78.3(3)
C23 C24 C25 C26 -1.6(5)
C24 C23 C28 C27 -0.8(5)
C24 C23 P2 C22 91.0(3)
C24 C23 P2 C29 -164.2(3)
C24 C25 C26 C27 -0.7(6)
C25 C26 C27 C28 2.2(6)
C26 C27 C28 C23 -1.4(6)
C28 C23 C24 C25 2.3(5)
C28 C23 P2 C22 -86.0(3)
C28 C23 P2 C29 18.9(3)
C29 C30 C31 C32 -1.3(5)
C30 C29 C34 C33 2.1(5)
C30 C29 P2 C22 -38.4(3)
C30 C29 P2 C23 -141.2(3)
C30 C31 C32 C33 1.1(6)
C31 C32 C33 C34 0.8(6)
C32 C33 C34 C29 -2.4(6)
C34 C29 C30 C31 -0.3(5)
C34 C29 P2 C22 150.5(3)
C34 C29 P2 C23 47.6(3)
P1 C7 C8 C9 178.5(3)
P1 C7 C8 Fe -122.5(3)
P1 C11 C12 C13 -179.1(3)
P1 C11 C16 C15 179.7(2)
P1 C17 C18 C19 -178.3(2)
P1 C17 C22 C21 179.0(2)
P1 C17 C22 P2 -3.6(3)
P2 C23 C24 C25 -174.9(3)
P2 C23 C28 C27 176.0(3)
P2 C29 C30 C31 -171.5(3)
P2 C29 C34 C33 173.5(3)
Fe C1 C2 C3 60.3(2)
Fe C1 C5 C4 -58.9(2)
Fe C2 C3 C4 60.9(2)
Fe C3 C4 C5 59.9(2)
Fe C4 C5 C1 58.7(2)
Fe C1B C2B C3B 58.6(3)
Fe C1B C5B C4B -58.7(3)
Fe C2B C3B C4B 59.6(3)
Fe C3B C4B C5B 60.4(3)
Fe C4B C5B C1B 59.8(3)
Fe C6 C7 C8 -59.6(2)
Fe C6 C7 P1 122.0(3)
Fe C6 C10 C9 58.7(3)
Fe C7 C8 C9 -59.0(3)
Fe C7 P1 C11 -79.2(2)
Fe C7 P1 C17 177.83(19)
Fe C8 C9 C10 -59.6(3)
Fe C9 C10 C6 -58.5(3)

loop_
_publcif_info_datablock.id
_publcif_info_datablock.publ_exptl
_publcif_info_datablock.publ_geom
_publcif_info_datablock.structure
{08d02c6a-e043-4fd3-8b9d-3e9bacc88034} y y y

loop_
_twin_individual_id
_twin_individual_mass_fraction_refined
1 0.95(2)
2 0.05(2)
